data_1544811
loop_
_publ_author_name
'Zhang, Weifeng'
'Mao, Zupan'
'Chen, Zhihui'
'Huang, Jianyao'
'Wei, Congyuan'
'Gao, Dong'
'Lin, Zuzhang'
'Li, Hao'
'Wang, Liping'
'Yu, Gui'

_publ_section_title
;
 Ambipolar tetrafluorodiphenylethene-based donor--acceptor copolymers:
 synthesis, properties, backbone conformation and fluorine-induced
 conformational locks
;
_journal_issue 5
_journal_name_full 'Polym. Chem.'
_journal_page_first 879
_journal_paper_doi 10.1039/C6PY01922F
_journal_volume 8
_journal_year 2017
_chemical_formula_moiety 'C14 H6 Br2 F4'
_chemical_formula_sum 'C14 H6 Br2 F4'
_chemical_formula_weight 410.01
_chemical_name_systematic
;
 ?
;
_space_group_crystal_system monoclinic
_space_group_IT_number 14
_space_group_name_Hall '-P 2ybc'
_space_group_name_H-M_alt 'P 1 21/c 1'
_symmetry_space_group_name_Hall '-P 2ybc'
_symmetry_space_group_name_H-M 'P 1 21/c 1'
_atom_sites_solution_hydrogens geom
_audit_creation_date 2014-07-14
_audit_creation_method
;
Olex2 1.2
(compiled 2013.12.10 svn.r2850 for OlexSys, GUI svn.r4736)
;
_audit_update_record
;
2015-05-18 deposited with the CCDC.
2016-12-19 downloaded from the CCDC.
;
_cell_angle_alpha 90
_cell_angle_beta 91.545(6)
_cell_angle_gamma 90
_cell_formula_units_Z 2
_cell_length_a 10.453(4)
_cell_length_b 4.7776(16)
_cell_length_c 12.787(5)
_cell_measurement_reflns_used 2150
_cell_measurement_temperature 173.1500
_cell_measurement_theta_max 27.4791
_cell_measurement_theta_min 1.5931
_cell_volume 638.4(4)
_computing_cell_refinement 'CrystalClear (Rigaku Inc., 2007)'
_computing_data_collection 'CrystalClear (Rigaku Inc., 2007)'
_computing_data_reduction 'CrystalClear (Rigaku Inc., 2007)'
_computing_molecular_graphics 'Olex2 (Dolomanov et al., 2009)'
_computing_publication_material 'Olex2 (Dolomanov et al., 2009)'
_computing_structure_refinement 'SHELXL (Sheldrick, 2013)'
_computing_structure_solution
;
'SHELXS (Sheldrick, 2013)'
;
_diffrn_ambient_temperature 173.1500
_diffrn_detector_area_resol_mean 28.5714
_diffrn_measured_fraction_theta_full 0.998
_diffrn_measured_fraction_theta_max 0.997
_diffrn_measurement_device
;
Saturn724 (2x2 bin mode)
;
_diffrn_measurement_device_details
;
AFC10: Fixed Chi 2 circle
;
_diffrn_measurement_device_type 'Saturn724+ CCD'
_diffrn_measurement_method '\w scans at fixed \c = 45\%'
_diffrn_orient_matrix_type d*Trek
_diffrn_orient_matrix_UB_11 0.0944
_diffrn_orient_matrix_UB_12 0.0145
_diffrn_orient_matrix_UB_13 -0.0055
_diffrn_orient_matrix_UB_21 0.0083
_diffrn_orient_matrix_UB_22 0.0252
_diffrn_orient_matrix_UB_23 0.2076
_diffrn_orient_matrix_UB_31 0.0143
_diffrn_orient_matrix_UB_32 -0.0764
_diffrn_orient_matrix_UB_33 0.0087
_diffrn_radiation_detector CCD
_diffrn_radiation_monochromator 'Graphite Monochromator'
_diffrn_radiation_type MoK\a
_diffrn_radiation_wavelength 0.71073
_diffrn_reflns_av_R_equivalents 0.0392
_diffrn_reflns_av_unetI/netI 0.0321
_diffrn_reflns_Laue_measured_fraction_full 0.998
_diffrn_reflns_Laue_measured_fraction_max 0.997
_diffrn_reflns_limit_h_max 13
_diffrn_reflns_limit_h_min -13
_diffrn_reflns_limit_k_max 6
_diffrn_reflns_limit_k_min -6
_diffrn_reflns_limit_l_max 16
_diffrn_reflns_limit_l_min -16
_diffrn_reflns_number 5202
_diffrn_reflns_point_group_measured_fraction_full 0.998
_diffrn_reflns_point_group_measured_fraction_max 0.997
_diffrn_reflns_theta_full 26.000
_diffrn_reflns_theta_max 27.518
_diffrn_reflns_theta_min 3.187
_diffrn_source 'Sealed Tube'
_diffrn_source_current 30.0000
_diffrn_source_power 1.5000
_diffrn_source_voltage 50.0000
_exptl_absorpt_coefficient_mu 6.382
_exptl_absorpt_correction_T_max 1.0000
_exptl_absorpt_correction_T_min 0.1259
_exptl_absorpt_correction_type multi-scan
_exptl_absorpt_process_details 'CrystalClear (Rigaku Inc., 2007)'
_exptl_crystal_colour Colorless
_exptl_crystal_density_diffrn 2.133
_exptl_crystal_description plate
_exptl_crystal_F_000 392
_exptl_crystal_size_max 0.47
_exptl_crystal_size_mid 0.38
_exptl_crystal_size_min 0.07
_refine_diff_density_max 0.401
_refine_diff_density_min -0.516
_refine_diff_density_rms 0.099
_refine_ls_extinction_method none
_refine_ls_goodness_of_fit_ref 1.147
_refine_ls_hydrogen_treatment constr
_refine_ls_matrix_type full
_refine_ls_number_parameters 91
_refine_ls_number_reflns 1468
_refine_ls_number_restraints 0
_refine_ls_restrained_S_all 1.147
_refine_ls_R_factor_all 0.0332
_refine_ls_R_factor_gt 0.0308
_refine_ls_shift/su_max 0.001
_refine_ls_shift/su_mean 0.000
_refine_ls_structure_factor_coef Fsqd
_refine_ls_weighting_details 'w=1/[\s^2^(Fo^2^)+(0.0299P)^2^+0.6678P] where P=(Fo^2^+2Fc^2^)/3'
_refine_ls_weighting_scheme calc
_refine_ls_wR_factor_gt 0.0721
_refine_ls_wR_factor_ref 0.0733
_reflns_Friedel_coverage 0.000
_reflns_number_gt 1398
_reflns_number_total 1468
_reflns_threshold_expression 'I > 2\s(I)'
_cod_data_source_file c6py01922f2.cif
_cod_data_source_block sa3515
_cod_depositor_comments 'Adding full bibliography for 1544811--1544813.cif.'
_cod_database_code 1544811
_shelxl_version_number 2013-4
_shelx_space_group_comment
;
The symmetry employed for this shelxl refinement is uniquely defined
by the following loop, which should always be used as a source of
symmetry information in preference to the above space-group names.
They are only intended as comments.
;
_diffrn_number_total 1649
_olex2_refinement_description
;
1. Fixed Uiso
 At 1.2 times of:
  All C(H) groups
2.a Aromatic/amide H refined with riding coordinates:
 C2(H2), C6(H6), C7(H7)
;

loop_
_space_group_symop_operation_xyz
'x, y, z'
'-x, y+1/2, -z+1/2'
'-x, -y, -z'
'x, -y-1/2, z-1/2'

loop_
_atom_site_label
_atom_site_type_symbol
_atom_site_fract_x
_atom_site_fract_y
_atom_site_fract_z
_atom_site_U_iso_or_equiv
_atom_site_adp_type
_atom_site_occupancy
_atom_site_site_symmetry_order
_atom_site_calc_flag
_atom_site_refinement_flags_posn
Br1 Br 0.92851(3) 0.06046(6) 0.65830(2) 0.02639(12) Uani 1 1 d .
F1 F 0.73966(17) 0.6955(4) 0.36443(12) 0.0365(5) Uani 1 1 d .
F2 F 0.53311(17) 0.6958(4) 0.68697(12) 0.0318(4) Uani 1 1 d .
C1 C 0.8085(2) 0.3194(6) 0.60195(19) 0.0197(5) Uani 1 1 d .
C2 C 0.8180(3) 0.4109(6) 0.4995(2) 0.0243(6) Uani 1 1 d .
H2 H 0.8815 0.3439 0.4566 0.029 Uiso 1 1 calc R
C3 C 0.7302(3) 0.6036(6) 0.46404(18) 0.0228(6) Uani 1 1 d .
C4 C 0.6306(2) 0.7172(5) 0.52247(18) 0.0178(5) Uani 1 1 d .
C5 C 0.6278(3) 0.6086(5) 0.62397(18) 0.0190(5) Uani 1 1 d .
C6 C 0.7117(3) 0.4148(6) 0.66532(19) 0.0214(6) Uani 1 1 d .
H6 H 0.7041 0.3495 0.7334 0.026 Uiso 1 1 calc R
C7 C 0.5435(3) 0.9228(5) 0.47540(19) 0.0189(5) Uani 1 1 d .
H7 H 0.5490 0.9497 0.4036 0.023 Uiso 1 1 calc R

loop_
_atom_site_aniso_label
_atom_site_aniso_U_11
_atom_site_aniso_U_22
_atom_site_aniso_U_33
_atom_site_aniso_U_23
_atom_site_aniso_U_13
_atom_site_aniso_U_12
Br1 0.02417(19) 0.02222(19) 0.03240(17) -0.00067(10) -0.00657(12) 0.00571(11)
F1 0.0381(10) 0.0498(12) 0.0220(7) 0.0104(7) 0.0102(7) 0.0193(9)
F2 0.0349(10) 0.0373(10) 0.0236(7) 0.0077(7) 0.0115(6) 0.0169(9)
C1 0.0177(12) 0.0148(12) 0.0262(11) 0.0006(10) -0.0047(9) 0.0015(11)
C2 0.0227(14) 0.0266(15) 0.0238(12) -0.0037(10) 0.0041(10) 0.0036(12)
C3 0.0260(14) 0.0262(14) 0.0163(10) -0.0006(10) 0.0030(10) 0.0008(12)
C4 0.0159(11) 0.0174(12) 0.0200(11) -0.0029(9) -0.0001(9) -0.0018(11)
C5 0.0206(13) 0.0170(12) 0.0194(11) -0.0028(9) 0.0031(9) 0.0012(11)
C6 0.0219(14) 0.0231(14) 0.0190(11) 0.0008(10) -0.0020(10) 0.0023(12)
C7 0.0207(13) 0.0172(12) 0.0187(10) 0.0004(9) -0.0003(9) -0.0025(11)

loop_
_atom_type_symbol
_atom_type_description
_atom_type_scat_dispersion_real
_atom_type_scat_dispersion_imag
_atom_type_scat_source
C C 0.0033 0.0016 'International Tables Vol C Tables 4.2.6.8 and 6.1.1.4'
H H 0.0000 0.0000 'International Tables Vol C Tables 4.2.6.8 and 6.1.1.4'
Br Br -0.2901 2.4595 'International Tables Vol C Tables 4.2.6.8 and 6.1.1.4'
F F 0.0171 0.0103 'International Tables Vol C Tables 4.2.6.8 and 6.1.1.4'

loop_
_geom_angle_atom_site_label_1
_geom_angle_atom_site_label_2
_geom_angle_atom_site_label_3
_geom_angle
_geom_angle_site_symmetry_1
C2 C1 Br1 120.2(2) .
C2 C1 C6 121.2(2) .
C6 C1 Br1 118.57(19) .
C3 C2 C1 117.5(2) .
F1 C3 C2 117.7(2) .
F1 C3 C4 116.7(2) .
C2 C3 C4 125.6(2) .
C3 C4 C7 120.2(2) .
C5 C4 C3 112.6(2) .
C5 C4 C7 127.2(2) .
F2 C5 C4 118.1(2) .
F2 C5 C6 116.5(2) .
C6 C5 C4 125.4(2) .
C5 C6 C1 117.7(2) .
C7 C7 C4 126.9(3) 3_676

loop_
_geom_bond_atom_site_label_1
_geom_bond_atom_site_label_2
_geom_bond_distance
_geom_bond_site_symmetry_2
Br1 C1 1.890(3) .
F1 C3 1.353(3) .
F2 C5 1.358(3) .
C1 C2 1.387(4) .
C1 C6 1.390(4) .
C2 C3 1.368(4) .
C3 C4 1.407(4) .
C4 C5 1.399(3) .
C4 C7 1.458(4) .
C5 C6 1.372(4) .
C7 C7 1.342(5) 3_676

loop_
_geom_torsion_atom_site_label_1
_geom_torsion_atom_site_label_2
_geom_torsion_atom_site_label_3
_geom_torsion_atom_site_label_4
_geom_torsion
_geom_torsion_site_symmetry_4
Br1 C1 C2 C3 -178.4(2) .
Br1 C1 C6 C5 178.2(2) .
F1 C3 C4 C5 179.6(2) .
F1 C3 C4 C7 0.1(4) .
F2 C5 C6 C1 179.2(2) .
C1 C2 C3 F1 179.4(2) .
C1 C2 C3 C4 -0.2(5) .
C2 C1 C6 C5 -1.8(4) .
C2 C3 C4 C5 -0.8(4) .
C2 C3 C4 C7 179.7(3) .
C3 C4 C5 F2 -177.9(2) .
C3 C4 C5 C6 0.6(4) .
C3 C4 C7 C7 -170.0(3) 3_676
C4 C5 C6 C1 0.7(4) .
C5 C4 C7 C7 10.7(5) 3_676
C6 C1 C2 C3 1.5(4) .
C7 C4 C5 F2 1.5(4) .
C7 C4 C5 C6 180.0(3) .
